data_4308281
loop_
_publ_author_name
'Nicoleta Muresan'
'Krzysztof Chlopek'
'Thomas Weyherm\"uller'
'Frank Neese'
'Karl Wieghardt'

_publ_section_title
;
Bis(\a-diimine)nickel Complexes: Molecular and Electronic Structure of
Three Members of the Electron-Transfer Series [Ni(L)2]z (z= 0, 1+, 2+) (L =
2-Phenyl-1,4-bis(isopropyl)-1,4-diazabutadiene). A Combined Experimental
and Theoretical Study
;
_journal_name_full 'Inorganic Chemistry'
_journal_page_first 5327
_journal_page_last 5337
_journal_paper_doi 10.1021/ic700407m
_journal_volume 46
_journal_year 2007
_chemical_formula_moiety '[C32 H48 F6 N4 Ni O P]+, (P F6)-, THF'
_chemical_formula_sum 'C36 H56 F12 N4 Ni O2 P2'
_chemical_formula_weight 925.50
_chemical_name_systematic
; 
 ? 
;
_space_group_IT_number 14
_symmetry_cell_setting monoclinic
_symmetry_space_group_name_Hall '-P 2yn'
_symmetry_space_group_name_H-M 'P 1 21/n 1'
_atom_sites_solution_hydrogens geom
_atom_sites_solution_primary direct
_atom_sites_solution_secondary difmap
_audit_creation_method SHELXL-97
_cell_angle_alpha 90.00
_cell_angle_beta 109.208(5)
_cell_angle_gamma 90.00
_cell_formula_units_Z 4
_cell_length_a 12.5937(4)
_cell_length_b 19.4208(6)
_cell_length_c 18.1200(6)
_cell_measurement_temperature 100(2)
_cell_volume 4185.1(3)
_computing_cell_refinement 'Bruker AXS Collect Software'
_computing_data_collection 'Bruker AXS Collect Software'
_computing_data_reduction 'Bruker AXS Collect Software'
_computing_structure_refinement 'SHELXL-97 (Sheldrick, 1997)'
_computing_structure_solution 'SHELXS-97 (Sheldrick, 1990)'
_diffrn_ambient_temperature 100(2)
_diffrn_measured_fraction_theta_full 0.998
_diffrn_measured_fraction_theta_max 0.998
_diffrn_measurement_device_type 'Nonius Kappa-CCD'
_diffrn_measurement_method '1516 images at 0.5 deg. stepwise rotation in omega and phi, 85 sec./frame'
_diffrn_radiation_monochromator graphite
_diffrn_radiation_source 'rotating anode, 50 kV, 80 mA'
_diffrn_radiation_type MoK\a
_diffrn_radiation_wavelength 0.71073
_diffrn_reflns_av_R_equivalents 0.0413
_diffrn_reflns_av_sigmaI/netI 0.0288
_diffrn_reflns_limit_h_max 17
_diffrn_reflns_limit_h_min -17
_diffrn_reflns_limit_k_max 27
_diffrn_reflns_limit_k_min -27
_diffrn_reflns_limit_l_max 25
_diffrn_reflns_limit_l_min -25
_diffrn_reflns_number 74161
_diffrn_reflns_theta_full 30.00
_diffrn_reflns_theta_max 30.00
_diffrn_reflns_theta_min 3.17
_exptl_absorpt_coefficient_mu 0.631
_exptl_absorpt_correction_T_max 0.7462
_exptl_absorpt_correction_T_min 0.2680
_exptl_absorpt_correction_type multi-scan
_exptl_crystal_colour yellow
_exptl_crystal_density_diffrn 1.469
_exptl_crystal_density_method 'not measured'
_exptl_crystal_description 'transparent parallelepiped'
_exptl_crystal_F_000 1928
_exptl_crystal_size_max 0.1
_exptl_crystal_size_mid 0.1
_exptl_crystal_size_min 0.1
_refine_diff_density_max 1.182
_refine_diff_density_min -0.667
_refine_diff_density_rms 0.077
_refine_ls_extinction_method none
_refine_ls_goodness_of_fit_ref 1.073
_refine_ls_hydrogen_treatment mixed
_refine_ls_matrix_type full
_refine_ls_number_parameters 566
_refine_ls_number_reflns 12180
_refine_ls_number_restraints 63
_refine_ls_restrained_S_all 1.086
_refine_ls_R_factor_all 0.0821
_refine_ls_R_factor_gt 0.0640
_refine_ls_shift/su_max 0.003
_refine_ls_shift/su_mean 0.000
_refine_ls_structure_factor_coef Fsqd
_refine_ls_weighting_details 'calc w=1/[\s^2^(Fo^2^)+(0.0537P)^2^+8.2630P] where P=(Fo^2^+2Fc^2^)/3'
_refine_ls_weighting_scheme calc
_refine_ls_wR_factor_gt 0.1540
_refine_ls_wR_factor_ref 0.1648
_reflns_number_gt 9675
_reflns_number_total 12180
_reflns_threshold_expression >2sigma(I)
_cod_data_source_file ic700407m-file002_4.cif
_cod_data_source_block 4
_cod_depositor_comments
;
The following automatic conversions were performed:
'_symmetry_cell_setting' value 'Monoclinic' changed to 'monoclinic'
according to '/home/saulius/struct/CIF-dictionaries/cif_core.dic'
dictionary named 'cif_core.dic' version 2.4.1 from
2010-06-29.

'_exptl_absorpt_correction_type' value 'Multi-Scan' changed
to 'multi-scan' according to
'/home/saulius/struct/CIF-dictionaries/cif_core.dic' dictionary named
'cif_core.dic' version 2.4.1 from 2010-06-29.

Automatic conversion script
Id: cif_fix_enum 1527 2010-12-29 10:47:43Z saulius 
;
_cod_original_cell_volume 4185.1(2)
_cod_database_code 4308281

loop_
_symmetry_equiv_pos_as_xyz
'x, y, z'
'-x+1/2, y+1/2, -z+1/2'
'-x, -y, -z'
'x-1/2, -y-1/2, z-1/2'

loop_
_atom_site_label
_atom_site_type_symbol
_atom_site_fract_x
_atom_site_fract_y
_atom_site_fract_z
_atom_site_U_iso_or_equiv
_atom_site_adp_type
_atom_site_occupancy
_atom_site_symmetry_multiplicity
_atom_site_calc_flag
_atom_site_refinement_flags
_atom_site_disorder_assembly
_atom_site_disorder_group
Ni1 Ni -0.17188(3) 0.408370(19) 0.68839(2) 0.02882(10) Uani 1 1 d D . .
N1 N -0.0493(2) 0.48234(13) 0.73821(13) 0.0329(5) Uani 1 1 d . A .
C2 C 0.0341(3) 0.47833(15) 0.71202(16) 0.0321(6) Uani 1 1 d . . .
C3 C 0.0277(3) 0.42129(14) 0.65523(16) 0.0310(6) Uani 1 1 d . A .
H3 H 0.0821 0.4176 0.6295 0.037 Uiso 1 1 calc R . .
N4 N -0.0517(2) 0.37799(12) 0.64216(14) 0.0299(5) Uani 1 1 d . A .
C5 C -0.0565(3) 0.31860(14) 0.58867(18) 0.0341(6) Uani 1 1 d . . .
H5 H -0.1198 0.2880 0.5900 0.041 Uiso 1 1 calc R A .
C6 C 0.0512(3) 0.27621(17) 0.6150(2) 0.0468(8) Uani 1 1 d . A .
H6A H 0.1127 0.3030 0.6073 0.070 Uiso 1 1 calc R . .
H6B H 0.0403 0.2338 0.5841 0.070 Uiso 1 1 calc R . .
H6C H 0.0698 0.2646 0.6704 0.070 Uiso 1 1 calc R . .
C7 C -0.0819(4) 0.34363(18) 0.5045(2) 0.0493(9) Uani 1 1 d . A .
H7A H -0.1498 0.3722 0.4895 0.074 Uiso 1 1 calc R . .
H7B H -0.0937 0.3039 0.4694 0.074 Uiso 1 1 calc R . .
H7C H -0.0184 0.3709 0.5007 0.074 Uiso 1 1 calc R . .
C8 C -0.0617(3) 0.53449(18) 0.79461(19) 0.0463(8) Uani 1 1 d . . .
H8 H -0.1442 0.5350 0.7865 0.056 Uiso 1 1 calc R A .
C9 C -0.0088(3) 0.51248(18) 0.87848(18) 0.0400(7) Uani 1 1 d . A .
H9A H 0.0730 0.5098 0.8912 0.060 Uiso 1 1 calc R . .
H9B H -0.0380 0.4672 0.8860 0.060 Uiso 1 1 calc R . .
H9C H -0.0270 0.5461 0.9128 0.060 Uiso 1 1 calc R . .
C10 C -0.0360(4) 0.60643(19) 0.7791(2) 0.0590(11) Uani 1 1 d . A .
H10A H 0.0455 0.6135 0.7985 0.089 Uiso 1 1 calc R . .
H10B H -0.0718 0.6381 0.8059 0.089 Uiso 1 1 calc R . .
H10C H -0.0648 0.6153 0.7228 0.089 Uiso 1 1 calc R . .
C11 C 0.1391(3) 0.52034(15) 0.73406(17) 0.0354(6) Uani 1 1 d . A .
C12 C 0.2257(3) 0.50745(17) 0.80358(19) 0.0381(6) Uani 1 1 d . . .
H12 H 0.2172 0.4728 0.8382 0.046 Uiso 1 1 calc R A .
C13 C 0.3247(3) 0.54530(18) 0.8224(2) 0.0429(7) Uani 1 1 d . A .
H13 H 0.3840 0.5361 0.8697 0.051 Uiso 1 1 calc R . .
C14 C 0.3371(3) 0.5963(2) 0.7726(2) 0.0497(9) Uani 1 1 d . . .
H14 H 0.4038 0.6232 0.7864 0.060 Uiso 1 1 calc R A .
C15 C 0.2528(4) 0.6077(2) 0.7032(2) 0.0625(11) Uani 1 1 d . A .
H15 H 0.2621 0.6422 0.6687 0.075 Uiso 1 1 calc R . .
C16 C 0.1539(4) 0.5698(2) 0.6827(2) 0.0553(10) Uani 1 1 d . . .
H16 H 0.0968 0.5775 0.6340 0.066 Uiso 1 1 calc R A .
N21 N -0.14272(19) 0.35358(12) 0.79278(13) 0.0285(5) Uani 1 1 d . A .
C22 C -0.2141(2) 0.37043(15) 0.82709(16) 0.0297(5) Uani 1 1 d . . .
C23 C -0.3033(3) 0.42028(19) 0.78479(17) 0.0393(7) Uani 1 1 d . A .
H23 H -0.3607 0.4329 0.8055 0.047 Uiso 1 1 calc R . .
N24 N -0.3016(2) 0.44558(15) 0.72101(14) 0.0369(6) Uani 1 1 d . A .
C25 C -0.3959(3) 0.4906(2) 0.6750(2) 0.0553(11) Uani 1 1 d . . .
H25 H -0.4105 0.4800 0.6185 0.066 Uiso 1 1 calc R A .
C26 C -0.5063(4) 0.4767(3) 0.6923(3) 0.0785(16) Uani 1 1 d . A .
H26A H -0.5257 0.4278 0.6841 0.118 Uiso 1 1 calc R . .
H26B H -0.5670 0.5045 0.6571 0.118 Uiso 1 1 calc R . .
H26C H -0.4963 0.4891 0.7466 0.118 Uiso 1 1 calc R . .
C27 C -0.3618(5) 0.5635(2) 0.6871(3) 0.0741(15) Uani 1 1 d . A .
H27A H -0.2917 0.5701 0.6756 0.111 Uiso 1 1 calc R . .
H27B H -0.3502 0.5763 0.7415 0.111 Uiso 1 1 calc R . .
H27C H -0.4209 0.5924 0.6522 0.111 Uiso 1 1 calc R . .
C28 C -0.0511(2) 0.30452(15) 0.83165(16) 0.0298(5) Uani 1 1 d . . .
H28 H -0.0534 0.2947 0.8853 0.036 Uiso 1 1 calc R A .
C29 C 0.0634(2) 0.33462(17) 0.83910(18) 0.0353(6) Uani 1 1 d . A .
H29A H 0.0685 0.3422 0.7869 0.053 Uiso 1 1 calc R . .
H29B H 0.1225 0.3025 0.8680 0.053 Uiso 1 1 calc R . .
H29C H 0.0731 0.3785 0.8672 0.053 Uiso 1 1 calc R . .
C30 C -0.0713(3) 0.23770(16) 0.78575(19) 0.0373(6) Uani 1 1 d . A .
H30A H -0.1417 0.2169 0.7867 0.056 Uiso 1 1 calc R . .
H30B H -0.0089 0.2059 0.8093 0.056 Uiso 1 1 calc R . .
H30C H -0.0765 0.2471 0.7316 0.056 Uiso 1 1 calc R . .
C31 C -0.2195(2) 0.34660(15) 0.90364(16) 0.0292(5) Uani 1 1 d . A .
C32 C -0.2210(2) 0.39629(16) 0.95821(17) 0.0327(6) Uani 1 1 d . . .
H32 H -0.2146 0.4436 0.9470 0.039 Uiso 1 1 calc R A .
C33 C -0.2319(3) 0.37704(18) 1.02910(18) 0.0371(6) Uani 1 1 d . A .
H33 H -0.2318 0.4112 1.0666 0.044 Uiso 1 1 calc R . .
C34 C -0.2427(3) 0.30865(18) 1.04539(19) 0.0405(7) Uani 1 1 d . . .
H34 H -0.2497 0.2958 1.0942 0.049 Uiso 1 1 calc R A .
C35 C -0.2434(3) 0.25870(18) 0.9908(2) 0.0446(8) Uani 1 1 d . A .
H35 H -0.2522 0.2116 1.0018 0.053 Uiso 1 1 calc R . .
C36 C -0.2313(3) 0.27717(16) 0.92006(19) 0.0377(6) Uani 1 1 d . . .
H36 H -0.2309 0.2428 0.8829 0.045 Uiso 1 1 calc R A .
P40 P -0.21999(8) 0.54049(4) 0.51608(5) 0.0408(2) Uani 1 1 d . . .
F41 F -0.22174(17) 0.48595(9) 0.58545(10) 0.0399(4) Uani 1 1 d . A .
F42 F -0.26217(18) 0.48039(10) 0.45442(11) 0.0456(5) Uani 1 1 d . A .
F43 F -0.2189(2) 0.59338(11) 0.44830(12) 0.0543(5) Uani 1 1 d . A .
F44 F -0.1774(3) 0.59873(12) 0.58017(14) 0.0848(10) Uani 1 1 d . A .
F45 F -0.09365(19) 0.51924(13) 0.52897(15) 0.0613(6) Uani 1 1 d . A .
F46 F -0.3468(2) 0.55985(14) 0.50556(14) 0.0692(8) Uani 1 1 d . A .
O51 O -0.2925(13) 0.3386(9) 0.6167(6) 0.0354(7) Uani 0.727(9) 1 d PD A 1
C52 C -0.3364(5) 0.2770(3) 0.6426(4) 0.0395(15) Uani 0.727(9) 1 d PD A 1
H52A H -0.3620 0.2880 0.6874 0.047 Uiso 0.727(9) 1 calc PR A 1
H52B H -0.2775 0.2412 0.6590 0.047 Uiso 0.727(9) 1 calc PR A 1
C53 C -0.4340(4) 0.2521(3) 0.5739(3) 0.0385(10) Uani 0.727(9) 1 d PD A 1
H53A H -0.4124 0.2115 0.5489 0.046 Uiso 0.727(9) 1 calc PR A 1
H53B H -0.4992 0.2398 0.5904 0.046 Uiso 0.727(9) 1 calc PR A 1
C54 C -0.4603(11) 0.3122(7) 0.5200(5) 0.082(4) Uani 0.727(9) 1 d PD A 1
H54A H -0.4889 0.2966 0.4649 0.098 Uiso 0.727(9) 1 calc PR A 1
H54B H -0.5180 0.3417 0.5302 0.098 Uiso 0.727(9) 1 calc PR A 1
C55 C -0.3580(17) 0.3493(10) 0.5344(9) 0.067(3) Uani 0.727(9) 1 d PD A 1
H55A H -0.3735 0.3989 0.5237 0.080 Uiso 0.727(9) 1 calc PR A 1
H55B H -0.3162 0.3320 0.5005 0.080 Uiso 0.727(9) 1 calc PR A 1
P60 P 0.67442(12) 0.60529(6) 0.94218(6) 0.0350(3) Uani 0.839(3) 1 d PD B 1
F61 F 0.7252(3) 0.67491(18) 0.9880(2) 0.0514(8) Uani 0.839(3) 1 d PD B 1
F62 F 0.6165(3) 0.64956(14) 0.86524(14) 0.0584(8) Uani 0.839(3) 1 d PD B 1
F63 F 0.6212(3) 0.53638(13) 0.89591(16) 0.0617(8) Uani 0.839(3) 1 d PD B 1
F64 F 0.7308(4) 0.5616(2) 1.0194(2) 0.0683(8) Uani 0.839(3) 1 d PD B 1
F65 F 0.7811(3) 0.59439(19) 0.9169(2) 0.0813(11) Uani 0.839(3) 1 d PD B 1
F66 F 0.5648(2) 0.61515(17) 0.96672(19) 0.0643(8) Uani 0.839(3) 1 d PD B 1
P60X P 0.7175(6) 0.6121(3) 0.9467(4) 0.0350(3) Uani 0.161(3) 1 d PD B 2
F61X F 0.7093(18) 0.6776(8) 0.9988(11) 0.0514(8) Uani 0.161(3) 1 d PD B 2
F62X F 0.6872(14) 0.6605(6) 0.8720(6) 0.0584(8) Uani 0.161(3) 1 d PD B 2
F63X F 0.7169(13) 0.5465(5) 0.8929(7) 0.0617(8) Uani 0.161(3) 1 d PD B 2
F64X F 0.7446(19) 0.5636(11) 1.0212(9) 0.0683(8) Uani 0.161(3) 1 d PD B 2
F65X F 0.8443(8) 0.6258(8) 0.9625(10) 0.0813(11) Uani 0.161(3) 1 d PD B 2
F66X F 0.5854(8) 0.6000(8) 0.9299(9) 0.0643(8) Uani 0.161(3) 1 d PD B 2
O51X O -0.289(4) 0.340(3) 0.6122(16) 0.0354(7) Uani 0.273(9) 1 d PD A 2
C52X C -0.3533(14) 0.2940(12) 0.6455(12) 0.0395(15) Uani 0.273(9) 1 d PD A 2
H52C H -0.3670 0.3162 0.6907 0.047 Uiso 0.273(9) 1 calc PR A 2
H52D H -0.3122 0.2504 0.6631 0.047 Uiso 0.273(9) 1 calc PR A 2
C53X C -0.4638(11) 0.2806(8) 0.5807(8) 0.0385(10) Uani 0.273(9) 1 d PD A 2
H53C H -0.4857 0.2315 0.5791 0.046 Uiso 0.273(9) 1 calc PR A 2
H53D H -0.5250 0.3095 0.5869 0.046 Uiso 0.273(9) 1 calc PR A 2
C54X C -0.436(3) 0.300(2) 0.5094(11) 0.082(4) Uani 0.273(9) 1 d PD A 2
H54C H -0.3972 0.2623 0.4924 0.098 Uiso 0.273(9) 1 calc PR A 2
H54D H -0.5049 0.3127 0.4659 0.098 Uiso 0.273(9) 1 calc PR A 2
C55X C -0.364(5) 0.359(3) 0.534(3) 0.067(3) Uani 0.273(9) 1 d PD A 2
H55C H -0.4072 0.4007 0.5361 0.080 Uiso 0.273(9) 1 calc PR A 2
H55D H -0.3201 0.3670 0.4982 0.080 Uiso 0.273(9) 1 calc PR A 2
O71 O -0.4803(5) 0.3202(5) 0.7955(4) 0.0430(9) Uiso 0.414(4) 1 d PD C 1
C72 C -0.5694(8) 0.2796(8) 0.7453(7) 0.0635(17) Uiso 0.414(4) 1 d PD C 1
H72A H -0.5602 0.2303 0.7600 0.076 Uiso 0.414(4) 1 calc PR C 1
H72B H -0.5739 0.2845 0.6899 0.076 Uiso 0.414(4) 1 calc PR C 1
C73 C -0.6734(7) 0.3106(6) 0.7595(7) 0.0580(17) Uiso 0.414(4) 1 d PD C 1
H73A H -0.7009 0.3518 0.7266 0.070 Uiso 0.414(4) 1 calc PR C 1
H73B H -0.7350 0.2765 0.7492 0.070 Uiso 0.414(4) 1 calc PR C 1
C74 C -0.6302(9) 0.3285(9) 0.8411(7) 0.0603(15) Uiso 0.414(4) 1 d PD C 1
H74A H -0.6818 0.3603 0.8552 0.072 Uiso 0.414(4) 1 calc PR C 1
H74B H -0.6191 0.2869 0.8743 0.072 Uiso 0.414(4) 1 calc PR C 1
C75 C -0.5255(7) 0.3611(5) 0.8493(5) 0.0472(14) Uiso 0.414(4) 1 d PD C 1
H75A H -0.4741 0.3585 0.9039 0.057 Uiso 0.414(4) 1 calc PR C 1
H75B H -0.5365 0.4099 0.8330 0.057 Uiso 0.414(4) 1 calc PR C 1
O71X O -0.4942(8) 0.3460(6) 0.7791(6) 0.0430(9) Uiso 0.257(6) 1 d PD D 2
C72X C -0.5826(12) 0.3019(12) 0.7305(9) 0.0635(17) Uiso 0.257(6) 1 d PD D 2
H72C H -0.5670 0.2525 0.7427 0.076 Uiso 0.257(6) 1 calc PR D 2
H72D H -0.5975 0.3100 0.6741 0.076 Uiso 0.257(6) 1 calc PR D 2
C73X C -0.6776(10) 0.3294(10) 0.7584(10) 0.0580(17) Uiso 0.257(6) 1 d PD D 2
H73C H -0.7079 0.3731 0.7315 0.070 Uiso 0.257(6) 1 calc PR D 2
H73D H -0.7395 0.2955 0.7475 0.070 Uiso 0.257(6) 1 calc PR D 2
C74X C -0.6281(12) 0.3402(15) 0.8404(10) 0.0603(15) Uiso 0.257(6) 1 d PD D 2
H74C H -0.6537 0.3847 0.8552 0.072 Uiso 0.257(6) 1 calc PR D 2
H74D H -0.6507 0.3030 0.8695 0.072 Uiso 0.257(6) 1 calc PR D 2
C75X C -0.5108(11) 0.3406(9) 0.8584(6) 0.0472(14) Uiso 0.257(6) 1 d PD D 2
H75C H -0.4772 0.2976 0.8855 0.057 Uiso 0.257(6) 1 calc PR D 2
H75D H -0.4767 0.3804 0.8919 0.057 Uiso 0.257(6) 1 calc PR D 2
O71Y O -0.4813(6) 0.2968(4) 0.7911(5) 0.0430(9) Uiso 0.330(5) 1 d PD E 3
C72Y C -0.5876(10) 0.2866(12) 0.7304(6) 0.0635(17) Uiso 0.330(5) 1 d PD E 3
H72E H -0.5842 0.2515 0.6916 0.076 Uiso 0.330(5) 1 calc PR E 3
H72F H -0.6207 0.3299 0.7038 0.076 Uiso 0.330(5) 1 calc PR E 3
C73Y C -0.6456(9) 0.2605(6) 0.7875(7) 0.0580(17) Uiso 0.330(5) 1 d PD E 3
H73E H -0.7275 0.2548 0.7612 0.070 Uiso 0.330(5) 1 calc PR E 3
H73F H -0.6131 0.2161 0.8114 0.070 Uiso 0.330(5) 1 calc PR E 3
C74Y C -0.6220(9) 0.3147(9) 0.8447(8) 0.0603(15) Uiso 0.330(5) 1 d PD E 3
H74E H -0.6459 0.3607 0.8217 0.072 Uiso 0.330(5) 1 calc PR E 3
H74F H -0.6526 0.3055 0.8876 0.072 Uiso 0.330(5) 1 calc PR E 3
C75Y C -0.5037(8) 0.3040(7) 0.8668(5) 0.0472(14) Uiso 0.330(5) 1 d PD E 3
H75E H -0.4813 0.2617 0.8988 0.057 Uiso 0.330(5) 1 calc PR E 3
H75F H -0.4621 0.3437 0.8971 0.057 Uiso 0.330(5) 1 calc PR E 3

loop_
_atom_site_aniso_label
_atom_site_aniso_U_11
_atom_site_aniso_U_22
_atom_site_aniso_U_33
_atom_site_aniso_U_23
_atom_site_aniso_U_13
_atom_site_aniso_U_12
Ni1 0.03365(19) 0.03124(18) 0.02357(16) -0.00130(13) 0.01213(13) 0.00461(14)
N1 0.0435(14) 0.0327(12) 0.0237(11) -0.0024(9) 0.0128(10) 0.0076(10)
C2 0.0431(16) 0.0285(13) 0.0243(12) -0.0021(10) 0.0108(11) 0.0040(11)
C3 0.0420(15) 0.0275(13) 0.0276(13) -0.0027(10) 0.0172(11) 0.0031(11)
N4 0.0413(13) 0.0251(11) 0.0275(11) -0.0013(9) 0.0170(10) 0.0016(9)
C5 0.0493(17) 0.0238(12) 0.0370(15) -0.0050(11) 0.0248(13) -0.0014(11)
C6 0.054(2) 0.0315(15) 0.066(2) -0.0074(15) 0.0354(18) 0.0013(14)
C7 0.086(3) 0.0340(16) 0.0356(16) -0.0093(13) 0.0304(18) -0.0047(16)
C8 0.063(2) 0.0435(18) 0.0314(15) -0.0071(13) 0.0148(15) 0.0194(16)
C9 0.0464(17) 0.0443(17) 0.0325(15) -0.0123(13) 0.0175(13) -0.0096(14)
C10 0.101(3) 0.0342(17) 0.047(2) -0.0067(15) 0.030(2) 0.0025(19)
C11 0.0467(17) 0.0321(14) 0.0321(14) -0.0087(11) 0.0195(13) -0.0036(12)
C12 0.0401(16) 0.0361(15) 0.0405(16) -0.0044(12) 0.0163(13) 0.0034(12)
C13 0.0390(16) 0.0478(18) 0.0443(18) -0.0116(14) 0.0169(14) 0.0031(14)
C14 0.053(2) 0.053(2) 0.051(2) -0.0203(17) 0.0276(17) -0.0149(16)
C15 0.080(3) 0.065(3) 0.047(2) -0.0046(18) 0.027(2) -0.032(2)
C16 0.067(2) 0.064(2) 0.0338(17) -0.0011(16) 0.0148(16) -0.023(2)
N21 0.0247(10) 0.0324(11) 0.0282(11) -0.0023(9) 0.0087(9) 0.0019(9)
C22 0.0253(12) 0.0368(14) 0.0269(12) -0.0017(11) 0.0085(10) 0.0007(10)
C23 0.0307(14) 0.060(2) 0.0280(13) -0.0004(13) 0.0101(11) 0.0155(13)
N24 0.0347(13) 0.0472(15) 0.0261(11) -0.0004(10) 0.0064(10) 0.0148(11)
C25 0.057(2) 0.076(3) 0.0282(15) 0.0037(16) 0.0073(14) 0.041(2)
C26 0.055(2) 0.128(5) 0.053(2) 0.021(3) 0.018(2) 0.043(3)
C27 0.108(4) 0.061(3) 0.045(2) 0.0080(19) 0.014(2) 0.041(3)
C28 0.0275(13) 0.0349(14) 0.0280(12) 0.0017(11) 0.0105(10) 0.0042(10)
C29 0.0273(13) 0.0418(16) 0.0372(15) 0.0025(12) 0.0111(11) 0.0039(11)
C30 0.0382(15) 0.0363(15) 0.0369(15) -0.0048(12) 0.0115(13) 0.0047(12)
C31 0.0237(12) 0.0380(14) 0.0281(12) 0.0004(11) 0.0114(10) -0.0001(10)
C32 0.0326(14) 0.0369(15) 0.0317(14) -0.0006(11) 0.0147(11) -0.0009(11)
C33 0.0363(15) 0.0477(17) 0.0294(14) -0.0039(12) 0.0137(12) -0.0056(13)
C34 0.0356(15) 0.0539(19) 0.0357(15) 0.0058(14) 0.0170(13) -0.0067(14)
C35 0.0467(18) 0.0408(17) 0.052(2) 0.0055(15) 0.0247(16) -0.0087(14)
C36 0.0379(15) 0.0364(15) 0.0439(17) -0.0053(13) 0.0204(13) -0.0068(12)
P40 0.0621(5) 0.0291(4) 0.0291(4) 0.0026(3) 0.0120(4) 0.0019(3)
F41 0.0564(11) 0.0308(9) 0.0296(8) 0.0042(7) 0.0102(8) 0.0017(8)
F42 0.0619(12) 0.0418(10) 0.0333(9) -0.0030(8) 0.0158(9) -0.0019(9)
F43 0.0863(16) 0.0390(10) 0.0390(10) 0.0112(8) 0.0227(11) 0.0060(10)
F44 0.174(3) 0.0327(11) 0.0382(12) -0.0031(9) 0.0216(15) -0.0194(14)
F45 0.0498(12) 0.0639(14) 0.0660(15) 0.0239(12) 0.0136(11) -0.0074(11)
F46 0.0896(18) 0.0800(17) 0.0500(13) 0.0279(12) 0.0391(13) 0.0471(14)
O51 0.0414(15) 0.0394(13) 0.0276(15) -0.0002(14) 0.0143(12) -0.0070(10)
C52 0.032(2) 0.044(4) 0.0404(19) 0.011(2) 0.0079(18) -0.003(2)
C53 0.034(2) 0.037(3) 0.043(2) 0.004(2) 0.0098(17) -0.0010(18)
C54 0.096(7) 0.052(6) 0.056(3) 0.018(4) -0.031(3) -0.032(5)
C55 0.089(4) 0.070(6) 0.0285(17) 0.008(3) 0.002(2) -0.035(4)
P60 0.0363(7) 0.0311(4) 0.0331(4) 0.0079(3) 0.0052(5) 0.0055(5)
F61 0.0558(17) 0.0379(11) 0.0517(16) 0.0020(10) 0.0058(12) -0.0058(11)
F62 0.084(2) 0.0463(14) 0.0360(12) 0.0132(10) 0.0081(14) 0.0200(15)
F63 0.0784(19) 0.0372(13) 0.0502(14) -0.0039(11) -0.0052(14) 0.0039(13)
F64 0.091(2) 0.0454(13) 0.0457(12) 0.0170(10) -0.0084(13) 0.0024(13)
F65 0.0587(19) 0.085(2) 0.113(3) -0.006(2) 0.046(2) 0.0113(17)
F66 0.0524(15) 0.078(2) 0.070(2) -0.0036(16) 0.0294(14) -0.0094(14)
P60X 0.0363(7) 0.0311(4) 0.0331(4) 0.0079(3) 0.0052(5) 0.0055(5)
F61X 0.0558(17) 0.0379(11) 0.0517(16) 0.0020(10) 0.0058(12) -0.0058(11)
F62X 0.084(2) 0.0463(14) 0.0360(12) 0.0132(10) 0.0081(14) 0.0200(15)
F63X 0.0784(19) 0.0372(13) 0.0502(14) -0.0039(11) -0.0052(14) 0.0039(13)
F64X 0.091(2) 0.0454(13) 0.0457(12) 0.0170(10) -0.0084(13) 0.0024(13)
F65X 0.0587(19) 0.085(2) 0.113(3) -0.006(2) 0.046(2) 0.0113(17)
F66X 0.0524(15) 0.078(2) 0.070(2) -0.0036(16) 0.0294(14) -0.0094(14)
O51X 0.0414(15) 0.0394(13) 0.0276(15) -0.0002(14) 0.0143(12) -0.0070(10)
C52X 0.032(2) 0.044(4) 0.0404(19) 0.011(2) 0.0079(18) -0.003(2)
C53X 0.034(2) 0.037(3) 0.043(2) 0.004(2) 0.0098(17) -0.0010(18)
C54X 0.096(7) 0.052(6) 0.056(3) 0.018(4) -0.031(3) -0.032(5)
C55X 0.089(4) 0.070(6) 0.0285(17) 0.008(3) 0.002(2) -0.035(4)

loop_
_atom_type_symbol
_atom_type_description
_atom_type_scat_dispersion_real
_atom_type_scat_dispersion_imag
_atom_type_scat_source
C C 0.0033 0.0016 'International Tables Vol C Tables 4.2.6.8 and 6.1.1.4'
H H 0.0000 0.0000 'International Tables Vol C Tables 4.2.6.8 and 6.1.1.4'
N N 0.0061 0.0033 'International Tables Vol C Tables 4.2.6.8 and 6.1.1.4'
F F 0.0171 0.0103 'International Tables Vol C Tables 4.2.6.8 and 6.1.1.4'
P P 0.1023 0.0942 'International Tables Vol C Tables 4.2.6.8 and 6.1.1.4'
Ni Ni 0.3393 1.1124 'International Tables Vol C Tables 4.2.6.8 and 6.1.1.4'
O O 0.0106 0.0060 'International Tables Vol C Tables 4.2.6.8 and 6.1.1.4'

loop_
_geom_angle_atom_site_label_1
_geom_angle_atom_site_label_2
_geom_angle_atom_site_label_3
_geom_angle
_geom_angle_site_symmetry_1
_geom_angle_site_symmetry_3
_geom_angle_publ_flag
N4 Ni1 N24 172.41(10) . . ?
N4 Ni1 N1 80.42(9) . . ?
N24 Ni1 N1 100.35(10) . . ?
N4 Ni1 N21 106.86(9) . . ?
N24 Ni1 N21 80.66(10) . . ?
N1 Ni1 N21 94.25(9) . . ?
N4 Ni1 O51X 90.1(12) . . ?
N24 Ni1 O51X 87.7(14) . . ?
N1 Ni1 O51X 166.0(8) . . ?
N21 Ni1 O51X 98.4(11) . . ?
N4 Ni1 O51 92.4(5) . . ?
N24 Ni1 O51 85.6(5) . . ?
N1 Ni1 O51 168.8(3) . . ?
N21 Ni1 O51 96.0(4) . . ?
O51X Ni1 O51 2.9(10) . . ?
N4 Ni1 F41 84.20(8) . . ?
N24 Ni1 F41 88.41(9) . . ?
N1 Ni1 F41 82.33(8) . . ?
N21 Ni1 F41 167.80(8) . . ?
O51X Ni1 F41 86.5(13) . . ?
O51 Ni1 F41 88.5(5) . . ?
C2 N1 C8 125.3(3) . . ?
C2 N1 Ni1 112.08(19) . . ?
C8 N1 Ni1 122.6(2) . . ?
N1 C2 C11 128.8(3) . . ?
N1 C2 C3 115.6(3) . . ?
C11 C2 C3 115.6(2) . . ?
N4 C3 C2 118.7(3) . . ?
C3 N4 C5 119.6(2) . . ?
C3 N4 Ni1 112.14(18) . . ?
C5 N4 Ni1 127.65(19) . . ?
N4 C5 C6 111.8(3) . . ?
N4 C5 C7 110.6(2) . . ?
C6 C5 C7 110.8(3) . . ?
C10 C8 N1 115.8(3) . . ?
C10 C8 C9 114.0(3) . . ?
N1 C8 C9 112.9(3) . . ?
C12 C11 C16 119.5(3) . . ?
C12 C11 C2 120.4(3) . . ?
C16 C11 C2 120.0(3) . . ?
C13 C12 C11 120.0(3) . . ?
C14 C13 C12 120.3(3) . . ?
C15 C14 C13 119.6(3) . . ?
C14 C15 C16 121.0(4) . . ?
C15 C16 C11 119.5(4) . . ?
C22 N21 C28 119.3(2) . . ?
C22 N21 Ni1 111.27(19) . . ?
C28 N21 Ni1 129.25(17) . . ?
N21 C22 C31 128.6(3) . . ?
N21 C22 C23 116.3(3) . . ?
C31 C22 C23 115.1(2) . . ?
N24 C23 C22 119.1(3) . . ?
C23 N24 C25 119.4(3) . . ?
C23 N24 Ni1 112.5(2) . . ?
C25 N24 Ni1 127.7(2) . . ?
C27 C25 N24 109.9(3) . . ?
C27 C25 C26 112.0(4) . . ?
N24 C25 C26 112.9(3) . . ?
N21 C28 C30 109.0(2) . . ?
N21 C28 C29 111.2(2) . . ?
C30 C28 C29 111.2(2) . . ?
C32 C31 C36 119.5(3) . . ?
C32 C31 C22 117.7(3) . . ?
C36 C31 C22 122.6(3) . . ?
C31 C32 C33 120.1(3) . . ?
C34 C33 C32 120.4(3) . . ?
C33 C34 C35 120.0(3) . . ?
C34 C35 C36 120.2(3) . . ?
C35 C36 C31 119.8(3) . . ?
F42 P40 F44 177.97(12) . . ?
F42 P40 F45 89.97(13) . . ?
F44 P40 F45 89.80(18) . . ?
F42 P40 F46 89.95(14) . . ?
F44 P40 F46 90.20(18) . . ?
F45 P40 F46 177.91(13) . . ?
F42 P40 F43 90.99(11) . . ?
F44 P40 F43 91.03(12) . . ?
F45 P40 F43 91.06(13) . . ?
F46 P40 F43 91.03(13) . . ?
F42 P40 F41 88.78(10) . . ?
F44 P40 F41 89.20(11) . . ?
F45 P40 F41 89.13(11) . . ?
F46 P40 F41 88.78(12) . . ?
F43 P40 F41 179.70(15) . . ?
P40 F41 Ni1 164.30(12) . . ?
C52 O51 C55 107.4(4) . . ?
C52 O51 Ni1 126.6(7) . . ?
C55 O51 Ni1 125.5(10) . . ?
O51 C52 C53 106.9(3) . . ?
C54 C53 C52 103.5(4) . . ?
C55 C54 C53 106.5(8) . . ?
C54 C55 O51 106.8(6) . . ?
F65 P60 F64 90.4(2) . . ?
F65 P60 F66 178.9(2) . . ?
F64 P60 F66 89.7(2) . . ?
F65 P60 F62 90.4(2) . . ?
F64 P60 F62 179.2(2) . . ?
F66 P60 F62 89.44(18) . . ?
F65 P60 F63 89.2(2) . . ?
F64 P60 F63 90.2(2) . . ?
F66 P60 F63 89.71(19) . . ?
F62 P60 F63 90.04(15) . . ?
F65 P60 F61 91.8(2) . . ?
F64 P60 F61 90.45(19) . . ?
F66 P60 F61 89.36(18) . . ?
F62 P60 F61 89.31(18) . . ?
F63 P60 F61 178.9(2) . . ?
F65X P60X F62X 90.0(8) . . ?
F65X P60X F64X 91.4(8) . . ?
F62X P60X F64X 178.6(10) . . ?
F65X P60X F63X 92.7(7) . . ?
F62X P60X F63X 90.0(6) . . ?
F64X P60X F63X 90.2(8) . . ?
F65X P60X F66X 178.5(8) . . ?
F62X P60X F66X 89.0(7) . . ?
F64X P60X F66X 89.7(8) . . ?
F63X P60X F66X 88.4(7) . . ?
F65X P60X F61X 90.9(8) . . ?
F62X P60X F61X 89.3(8) . . ?
F64X P60X F61X 90.4(8) . . ?
F63X P60X F61X 176.3(9) . . ?
F66X P60X F61X 88.0(8) . . ?
C52X O51X C55X 106.6(11) . . ?
C52X O51X Ni1 118.3(14) . . ?
C55X O51X Ni1 124(3) . . ?
O51X C52X C53X 106.1(8) . . ?
C54X C53X C52X 102.1(9) . . ?
C55X C54X C53X 103.9(16) . . ?
C54X C55X O51X 103.9(14) . . ?
C72 O71 C75 108.6(5) . . ?
O71 C72 C73 102.2(7) . . ?
C74 C73 C72 102.2(7) . . ?
C75 C74 C73 103.8(7) . . ?
C74 C75 O71 103.4(7) . . ?
C72X O71X C75X 102.5(8) . . ?
O71X C72X C73X 96.9(9) . . ?
C74X C73X C72X 105.9(9) . . ?
C75X C74X C73X 108.0(8) . . ?
C74X C75X O71X 104.0(8) . . ?
C72Y O71Y C75Y 107.8(6) . . ?
O71Y C72Y C73Y 93.4(8) . . ?
C74Y C73Y C72Y 102.3(9) . . ?
C75Y C74Y C73Y 92.5(8) . . ?
C74Y C75Y O71Y 104.6(7) . . ?

loop_
_geom_bond_atom_site_label_1
_geom_bond_atom_site_label_2
_geom_bond_distance
_geom_bond_site_symmetry_2
_geom_bond_publ_flag
Ni1 N4 2.043(2) . ?
Ni1 N24 2.044(2) . ?
Ni1 N1 2.084(3) . ?
Ni1 N21 2.095(2) . ?
Ni1 O51X 2.126(8) . ?
Ni1 O51 2.130(3) . ?
Ni1 F41 2.3179(17) . ?
N1 C2 1.289(4) . ?
N1 C8 1.483(4) . ?
C2 C11 1.492(4) . ?
C2 C3 1.496(4) . ?
C3 N4 1.267(4) . ?
N4 C5 1.495(3) . ?
C5 C6 1.523(5) . ?
C5 C7 1.531(4) . ?
C8 C10 1.482(5) . ?
C8 C9 1.507(5) . ?
C11 C12 1.391(5) . ?
C11 C16 1.391(5) . ?
C12 C13 1.389(5) . ?
C13 C14 1.383(5) . ?
C14 C15 1.371(6) . ?
C15 C16 1.388(6) . ?
N21 C22 1.292(3) . ?
N21 C28 1.484(3) . ?
C22 C31 1.485(4) . ?
C22 C23 1.490(4) . ?
C23 N24 1.262(4) . ?
N24 C25 1.489(4) . ?
C25 C27 1.475(7) . ?
C25 C26 1.547(6) . ?
C28 C30 1.517(4) . ?
C28 C29 1.520(4) . ?
C31 C32 1.386(4) . ?
C31 C36 1.399(4) . ?
C32 C33 1.387(4) . ?
C33 C34 1.377(5) . ?
C34 C35 1.384(5) . ?
C35 C36 1.387(5) . ?
P40 F42 1.582(2) . ?
P40 F44 1.583(2) . ?
P40 F45 1.585(3) . ?
P40 F46 1.589(3) . ?
P40 F43 1.605(2) . ?
P40 F41 1.6495(19) . ?
O51 C52 1.457(7) . ?
O51 C55 1.462(6) . ?
C52 C53 1.513(6) . ?
C53 C54 1.489(11) . ?
C54 C55 1.423(11) . ?
P60 F65 1.569(3) . ?
P60 F64 1.590(3) . ?
P60 F66 1.595(3) . ?
P60 F62 1.595(2) . ?
P60 F63 1.604(3) . ?
P60 F61 1.606(3) . ?
P60X F65X 1.550(8) . ?
P60X F62X 1.588(8) . ?
P60X F64X 1.589(8) . ?
P60X F63X 1.601(8) . ?
P60X F66X 1.607(8) . ?
P60X F61X 1.608(8) . ?
O51X C52X 1.459(10) . ?
O51X C55X 1.467(10) . ?
C52X C53X 1.519(9) . ?
C53X C54X 1.495(14) . ?
C54X C55X 1.432(14) . ?
O71 C72 1.427(9) . ?
O71 C75 1.506(8) . ?
C72 C73 1.538(11) . ?
C73 C74 1.439(9) . ?
C74 C75 1.426(9) . ?
O71X C72X 1.450(10) . ?
O71X C75X 1.521(9) . ?
C72X C73X 1.539(12) . ?
C73X C74X 1.424(10) . ?
C74X C75X 1.404(10) . ?
O71Y C72Y 1.440(9) . ?
O71Y C75Y 1.495(8) . ?
C72Y C73Y 1.536(12) . ?
C73Y C74Y 1.439(10) . ?
C74Y C75Y 1.425(10) . ?
